data_9000715
loop_
_publ_author_name
'Winter, J. K.'
'Ghose, S.'

_publ_section_title
;
 Thermal expansion and high-temperature crystal chemistry of the Al2SiO5
 polymorphs
 T = 25 deg C
;
_journal_name_full 'American Mineralogist'
_journal_page_first 573
_journal_page_last 586
_journal_volume 64
_journal_year 1979
_chemical_formula_sum 'Al2 O5 Si'
_chemical_name_mineral Andalusite
_space_group_IT_number 58
_symmetry_space_group_name_Hall '-P 2 2n'
_symmetry_space_group_name_H-M 'P n n m'
_cell_angle_alpha 90
_cell_angle_beta 90
_cell_angle_gamma 90
_cell_formula_units_Z 4
_cell_length_a 7.7980
_cell_length_b 7.9031
_cell_length_c 5.5566
_cell_volume 342.444
_database_code_amcsd 0000728
_diffrn_ambient_temperature 298.15
_exptl_crystal_density_diffrn 3.143
_cod_original_formula_sum 'Al2 Si O5'
_cod_database_code 9000715

loop_
_space_group_symop_operation_xyz
x,y,z
1/2+x,1/2-y,1/2+z
1/2-x,1/2+y,1/2-z
1/2-x,1/2+y,1/2+z
1/2+x,1/2-y,1/2-z
x,y,-z
-x,-y,z
-x,-y,-z

loop_
_atom_site_aniso_label
_atom_site_aniso_U_11
_atom_site_aniso_U_22
_atom_site_aniso_U_33
_atom_site_aniso_U_12
_atom_site_aniso_U_13
_atom_site_aniso_U_23
Al1 0.00647 0.00918 0.00360 0.00156 0.00000 0.00000
Al2 0.00277 0.00823 0.00438 0.00000 0.00000 0.00000
Si 0.00216 0.00759 0.00391 0.00000 0.00000 0.00000
Oa 0.00339 0.00981 0.00485 -0.00187 0.00000 0.00000
Ob 0.00308 0.00854 0.01345 0.00062 0.00000 0.00000
Oc 0.00555 0.00886 0.00469 -0.00094 0.00000 0.00000
Od 0.00493 0.01013 0.00469 -0.00125 -0.00088 0.00111

loop_
_atom_site_label
_atom_site_fract_x
_atom_site_fract_y
_atom_site_fract_z
_atom_site_type_symbol
_atom_site_attached_hydrogens
Al1 0.00000 0.00000 0.24190 Al 0
Al2 0.37050 0.13910 0.50000 Al 0
Si 0.24600 0.25200 0.00000 Si 0
Oa 0.42460 0.36290 0.00000 O 0
Ob 0.10300 0.40030 0.00000 O 0
Oc 0.42330 0.36290 0.50000 O 0
Od 0.23050 0.13390 0.23940 O 0

loop_
_cod_changelog_entry_id
_cod_changelog_entry_author
_cod_changelog_entry_date
_cod_changelog_entry_text
1
;cod-tools version 3.8.0
Id: cif_guess_AMCSD_atom_types 9581 2023-05-17 12:35:41Z saulius
;
2023-05-18T08:39:14+03:00
;Derived atom types and hydrogen counts
from atom names that follow the AMCSD naming convention
(Wat == water, O-H == hydroxyl).
;

loop_
_cod_related_entry_id
_cod_related_entry_database
_cod_related_entry_code
1 AMCSD 0000728
